data_7159126
loop_
_publ_author_name
'Kohei, Miki'
'Takizawa, Naoki'
'Tsutsumi, Ryosuke'
'Xu, Wei'
'Kumagai, Naoya'

_publ_section_title
;
 Azo-tagged C4N4 fluorophores: unusual overcrowded structures and their
 application to fluorescent imaging.
;
_journal_issue 14
_journal_name_full 'Organic &amp; biomolecular chemistry'
_journal_page_first 2889
_journal_page_last 2893
_journal_paper_doi 10.1039/d3ob00049d
_journal_volume 21
_journal_year 2023
_chemical_absolute_configuration ad
_chemical_formula_moiety 'C48 H32 N8'
_chemical_formula_sum 'C48 H32 N8'
_chemical_formula_weight 720.81
_space_group_crystal_system orthorhombic
_space_group_IT_number 33
_space_group_name_Hall 'P 2c -2n'
_space_group_name_H-M_alt 'P n a 21'
_atom_sites_solution_hydrogens mixed
_atom_sites_solution_primary dual
_audit_creation_date 2022-02-22
_audit_creation_method
;
Olex2 1.5
(compiled 2021.12.09 svn.r5202d8cf for OlexSys, GUI svn.r6439)
;
_audit_update_record
;
2023-01-07 deposited with the CCDC.	2023-01-26 downloaded from the CCDC.
;
_cell_angle_alpha 90
_cell_angle_beta 90
_cell_angle_gamma 90
_cell_formula_units_Z 8
_cell_length_a 22.7717(3)
_cell_length_b 10.3216(2)
_cell_length_c 30.7588(5)
_cell_measurement_reflns_used 17556
_cell_measurement_temperature 93.15
_cell_measurement_theta_max 76.2770
_cell_measurement_theta_min 2.8700
_cell_volume 7229.6(2)
_computing_cell_refinement 'CrysAlisPro 1.171.41.110a (Rigaku OD, 2021)'
_computing_data_collection 'CrysAlisPro 1.171.41.110a (Rigaku OD, 2021)'
_computing_data_reduction 'CrysAlisPro 1.171.41.110a (Rigaku OD, 2021)'
_computing_molecular_graphics 'Olex2 1.5 (Dolomanov et al., 2009)'
_computing_publication_material 'Olex2 1.5 (Dolomanov et al., 2009)'
_computing_structure_refinement 'SHELXL 2018/3 (Sheldrick, 2015)'
_computing_structure_solution 'SHELXT 2018/2 (Sheldrick, 2018)'
_diffrn_ambient_temperature 93.15
_diffrn_detector 'Rigaku HyPix-6000 area detector'
_diffrn_detector_area_resol_mean 10.0
_diffrn_detector_type 'HPC area detector'
_diffrn_measured_fraction_theta_full 1.000
_diffrn_measured_fraction_theta_max 0.967
_diffrn_measurement_details
;
List of Runs (angles in degrees, time in seconds):

  # Type    Start    End  Width  t~exp~   \w     \q     \k     \f   Frames
#--------------------------------------------------------------------------
  1  \w   -123.00 -36.00   0.50    0.91    --  -48.46 -28.00 -31.00  174
  2  \w   -173.00 -72.00   0.50    3.68    -- -100.00-140.00 104.00  202
  3  \w   -173.00 -88.00   0.50    3.68    -- -100.00 -95.00 168.00  170
  4  \w    -41.00  25.00   0.50    0.91    --  -48.46  38.00  90.00  132
  5  \w    -41.00  25.00   0.50    0.91    --  -48.46  38.00 -90.00  132
  6  \w     73.00 120.00   0.50    0.91    --   48.46 130.00  -9.00   94
  7  \w    -24.00  41.00   0.50    0.91    --   48.46 -38.00 -60.00  130
  8  \w    -73.00 -27.00   0.50    3.68    -- -100.00  61.00  90.00   92
  9  \w   -112.00 -27.00   0.50    3.68    -- -100.00 125.00-120.00  170
 10  \w    -63.00 -28.00   0.50    3.68    -- -100.00  61.00 120.00   70
 11  \w    -67.00 -30.00   0.50    3.68    -- -100.00  61.00   0.00   74
 12  \w   -173.00 -86.00   0.50    3.68    -- -100.00 -28.00 -31.00  174
 13  \w     78.00 104.00   0.50    3.68    --  107.23 125.00-150.00   52
 14  \w     35.00  73.00   0.50    3.68    --  107.23 -61.00 150.00   76
 15  \w     96.00 173.00   0.50    3.68    --  107.23  15.00-150.00  154
 16  \w     35.00  72.00   0.50    3.68    --  107.23 -61.00 -30.00   74
 17  \w     47.00  72.00   0.50    3.68    --  107.23 -61.00-150.00   50
 18  \w     35.00  60.00   0.50    3.68    --  107.23 -61.00-120.00   50
;
_diffrn_measurement_device 'four-circle diffractometer'
_diffrn_measurement_device_type 'Rigaku XtaLAB Synergy-Custom'
_diffrn_measurement_method '\w scans'
_diffrn_orient_matrix_type 'CrysAlisPro convention (1999,Acta A55,543-557)'
_diffrn_orient_matrix_UB_11 0.1037910000
_diffrn_orient_matrix_UB_12 -0.0163727000
_diffrn_orient_matrix_UB_13 -0.0338004000
_diffrn_orient_matrix_UB_21 -0.1071767000
_diffrn_orient_matrix_UB_22 -0.0188669000
_diffrn_orient_matrix_UB_23 -0.0320067000
_diffrn_orient_matrix_UB_31 -0.0051445000
_diffrn_orient_matrix_UB_32 0.0628747000
_diffrn_orient_matrix_UB_33 -0.0184523000
_diffrn_radiation_monochromator 'multi-layer mirror optics'
_diffrn_radiation_probe x-ray
_diffrn_radiation_type 'Cu K\a'
_diffrn_radiation_wavelength 1.54184
_diffrn_reflns_av_R_equivalents 0.0476
_diffrn_reflns_av_unetI/netI 0.0441
_diffrn_reflns_Laue_measured_fraction_full 1.000
_diffrn_reflns_Laue_measured_fraction_max 0.967
_diffrn_reflns_limit_h_max 28
_diffrn_reflns_limit_h_min -23
_diffrn_reflns_limit_k_max 12
_diffrn_reflns_limit_k_min -12
_diffrn_reflns_limit_l_max 37
_diffrn_reflns_limit_l_min -38
_diffrn_reflns_number 51610
_diffrn_reflns_point_group_measured_fraction_full 0.963
_diffrn_reflns_point_group_measured_fraction_max 0.902
_diffrn_reflns_theta_full 67.684
_diffrn_reflns_theta_max 77.330
_diffrn_reflns_theta_min 2.873
_diffrn_source 'rotating anode X-ray generator'
_diffrn_source_type micromax007
_exptl_absorpt_coefficient_mu 0.633
_exptl_absorpt_correction_T_max 1.00000
_exptl_absorpt_correction_T_min 0.72367
_exptl_absorpt_correction_type multi-scan
_exptl_absorpt_process_details
;
CrysAlisPro 1.171.41.110a (Rigaku Oxford Diffraction, 2021)
Empirical absorption correction using spherical harmonics,
implemented in SCALE3 ABSPACK scaling algorithm.
;
_exptl_crystal_colour 'clear light orange'
_exptl_crystal_colour_lustre clear
_exptl_crystal_colour_modifier light
_exptl_crystal_colour_primary orange
_exptl_crystal_density_diffrn 1.324
_exptl_crystal_description plate
_exptl_crystal_F_000 3008
_exptl_crystal_size_max 0.2
_exptl_crystal_size_mid 0.1
_exptl_crystal_size_min 0.02
_refine_diff_density_max 0.383
_refine_diff_density_min -0.239
_refine_diff_density_rms 0.046
_refine_ls_abs_structure_details
;
 Flack x determined using 4510 quotients [(I+)-(I-)]/[(I+)+(I-)]
 (Parsons, Flack and Wagner, Acta Cryst. B69 (2013) 249-259).
;
_refine_ls_abs_structure_Flack -0.2(3)
_refine_ls_extinction_method none
_refine_ls_goodness_of_fit_ref 1.032
_refine_ls_hydrogen_treatment constr
_refine_ls_matrix_type full
_refine_ls_number_parameters 1010
_refine_ls_number_reflns 13834
_refine_ls_number_restraints 1
_refine_ls_restrained_S_all 1.032
_refine_ls_R_factor_all 0.0579
_refine_ls_R_factor_gt 0.0453
_refine_ls_shift/su_max 0.001
_refine_ls_shift/su_mean 0.000
_refine_ls_structure_factor_coef Fsqd
_refine_ls_weighting_details 'w=1/[\s^2^(Fo^2^)+(0.0666P)^2^+1.6283P] where P=(Fo^2^+2Fc^2^)/3'
_refine_ls_weighting_scheme calc
_refine_ls_wR_factor_gt 0.1125
_refine_ls_wR_factor_ref 0.1213
_reflns_Friedel_coverage 0.831
_reflns_Friedel_fraction_full 0.924
_reflns_Friedel_fraction_max 0.835
_reflns_number_gt 11491
_reflns_number_total 13834
_reflns_threshold_expression 'I > 2\s(I)'
_cod_data_source_file d3ob00049d2.cif
_cod_data_source_block exp_719
_cod_depositor_comments
;
Adding full bibliography for 7159126--7159129.cif.

2024-09-02
Z value and formula fixed to values more according to usual
chemical conventions.                 miguel
;
_cod_original_formula_sum 'C96 H64 N16'
_cod_original_formula_weight 1441.63
_cod_original_formula_moiety '2(C48 H32 N8)'
_cod_original_formula_units_Z 4
_cod_database_code 7159126
_shelx_shelxl_version_number 2018/3
_chemical_oxdiff_formula 'C H N'
_chemical_oxdiff_usercomment 220218_MK_nap
_shelx_space_group_comment
;
The symmetry employed for this shelxl refinement is uniquely defined
by the following loop, which should always be used as a source of
symmetry information in preference to the above space-group names.
They are only intended as comments.
;
_shelx_estimated_absorpt_t_max 0.987
_shelx_estimated_absorpt_t_min 0.884
_olex2_refinement_description
;
1. Fixed Uiso
 At 1.2 times of:
  All C(H) groups, All N(H,H) groups
2.a Rotating group:
 N00M(H00C,H00D)
2.b Aromatic/amide H refined with riding coordinates:
 C00I(H00I), C00P(H00P), C00R(H00R), C00S(H00S), C00V(H00V), C00W(H00W),
 C010(H010), C011(H011), C016(H016), C018(H018), C01B(H01B), C01F(H01F),
 C01G(H01G), C01H(H01H), C01I(H01I), C01K(H01K), C01M(H01M), C01N(H01N),
 C01R(H01R), C01U(H01U), C020(H020), C021(H021), C022(H022), C023(H023),
 C025(H025), C026(H026), C027(H027), C028(H028), C02A(H02A), C02C(H02C),
 C02D(H02D), C02E(H02E), C02F(H02F), C02G(H02G), C02I(H02I), C02J(H02J),
 C02K(H02K), C02L(H02L), C02N(H02N), C02O(H02O), C02P(H02P), C02Q(H02Q),
 C02R(H02R), C02S(H02S), C02T(H02T), C02U(H02U), C02V(H02V), C02W(H02W),
 C02X(H02X), C02Y(H02Y), C02Z(H02Z), C030(H030), C031(H031), C032(H032),
 C033(H033), C034(H034)
2.c X=CH2 refined with riding coordinates:
 N001(H00A,H00B), N00B(H00E,H00F), N00F(H00G,H00H)
;
_olex2_submission_special_instructions 'No special instructions were received'
_oxdiff_exptl_absorpt_empirical_details
;
Empirical correction (ABSPACK) includes:
- Absorption correction using spherical harmonics
- Frame scaling
;
_oxdiff_exptl_absorpt_empirical_full_max 1.255
_oxdiff_exptl_absorpt_empirical_full_min 0.823

loop_
_space_group_symop_operation_xyz
'x, y, z'
'-x, -y, z+1/2'
'x+1/2, -y+1/2, z'
'-x+1/2, y+1/2, z+1/2'

loop_
_atom_site_label
_atom_site_type_symbol
_atom_site_fract_x
_atom_site_fract_y
_atom_site_fract_z
_atom_site_U_iso_or_equiv
_atom_site_adp_type
_atom_site_occupancy
_atom_site_site_symmetry_order
_atom_site_calc_flag
_atom_site_refinement_flags_posn
_atom_site_refinement_flags_adp
_atom_site_refinement_flags_occupancy
_atom_site_disorder_assembly
_atom_site_disorder_group
N001 N 0.00716(13) 0.8915(4) 0.45531(14) 0.0264(8) Uani 1 1 d . . . . .
H00A H -0.003851 0.932670 0.431613 0.032 Uiso 1 1 calc R U . . .
H00B H -0.018867 0.872291 0.475447 0.032 Uiso 1 1 calc R U . . .
N002 N 0.10167(13) 0.8897(3) 0.42912(14) 0.0223(7) Uani 1 1 d . . . . .
N003 N 0.25348(13) 0.7910(3) 0.52008(14) 0.0240(8) Uani 1 1 d . . . . .
N004 N 0.07709(12) 0.7859(3) 0.49626(13) 0.0219(7) Uani 1 1 d . . . . .
N005 N 0.49533(13) 1.1926(3) 0.48963(13) 0.0214(7) Uani 1 1 d . . . . .
N006 N 0.66399(13) 1.3301(4) 0.49939(13) 0.0236(8) Uani 1 1 d . . . . .
N007 N 0.63010(13) 1.4309(4) 0.56457(15) 0.0269(8) Uani 1 1 d . . . . .
N008 N 0.50138(12) 1.3000(3) 0.50854(13) 0.0234(8) Uani 1 1 d . . . . .
N009 N 0.41559(12) 0.7806(4) 0.50397(13) 0.0222(7) Uani 1 1 d . . . . .
N00A N 0.33312(13) 1.1659(4) 0.49906(14) 0.0248(8) Uani 1 1 d . . . . .
N00B N 0.72740(14) 1.3844(4) 0.55461(15) 0.0289(9) Uani 1 1 d . . . . .
H00E H 0.734460 1.418614 0.580291 0.035 Uiso 1 1 calc R U . . .
H00F H 0.756464 1.352694 0.539049 0.035 Uiso 1 1 calc R U . . .
N00C N 0.23902(13) 0.7923(3) 0.48036(12) 0.0200(7) Uani 1 1 d . . . . .
N00D N 0.39125(13) 0.8824(3) 0.57195(13) 0.0210(7) Uani 1 1 d . . . . .
N00E N 0.36661(13) 1.0636(4) 0.43374(14) 0.0242(8) Uani 1 1 d . . . . .
N00F N 0.26933(13) 1.1127(4) 0.44343(15) 0.0293(9) Uani 1 1 d . . . . .
H00G H 0.240205 1.144645 0.458887 0.035 Uiso 1 1 calc R U . . .
H00H H 0.262475 1.079643 0.417560 0.035 Uiso 1 1 calc R U . . .
C00G C 0.06417(15) 0.8579(4) 0.46079(15) 0.0211(8) Uani 1 1 d . . . . .
C00H C 0.56114(15) 1.3373(4) 0.51493(15) 0.0207(8) Uani 1 1 d . . . . .
C00I C 0.11270(15) 0.6806(4) 0.57785(16) 0.0246(9) Uani 1 1 d . . . . .
H00I H 0.091816 0.758870 0.582868 0.030 Uiso 1 1 calc R U . . .
C00J C 0.13310(15) 0.7566(4) 0.50275(15) 0.0204(8) Uani 1 1 d . . . . .
C00K C 0.11289(16) 0.5819(4) 0.61023(17) 0.0255(9) Uani 1 1 d . . . . .
C00L C 0.17762(15) 0.7974(4) 0.47361(16) 0.0214(9) Uani 1 1 d . . . . .
N00M N 0.48560(13) 0.8844(3) 0.54483(13) 0.0230(7) Uani 1 1 d . . . . .
H00C H 0.508038 0.827084 0.531629 0.028 Uiso 1 1 d R U . . .
H00D H 0.491034 0.961160 0.533006 0.028 Uiso 1 1 d R U . . .
C00N C 0.15808(15) 0.8564(4) 0.43440(14) 0.0197(8) Uani 1 1 d . . . . .
C00O C 0.60839(16) 1.3074(4) 0.48727(17) 0.0244(10) Uani 1 1 d . . . . .
C00P C 0.44165(16) 1.1914(4) 0.58380(16) 0.0244(9) Uani 1 1 d . . . . .
H00P H 0.471351 1.136480 0.572360 0.029 Uiso 1 1 calc R U . . .
C00Q C 0.32438(16) 1.1145(4) 0.45938(17) 0.0234(9) Uani 1 1 d . . . . .
C00R C 0.31405(17) 0.4493(5) 0.43818(18) 0.0293(10) Uani 1 1 d . . . . .
H00R H 0.290830 0.374340 0.443306 0.035 Uiso 1 1 calc R U . . .
C00S C 0.44959(17) 0.9928(5) 0.37443(17) 0.0287(10) Uani 1 1 d . . . . .
H00S H 0.413857 1.027600 0.363583 0.034 Uiso 1 1 calc R U . . .
C00T C 0.42211(16) 1.0823(4) 0.44617(16) 0.0219(9) Uani 1 1 d . . . . .
C00U C 0.19660(15) 0.8818(4) 0.39666(15) 0.0207(8) Uani 1 1 d . . . . .
C00V C 0.31615(16) 0.5445(4) 0.46875(17) 0.0251(9) Uani 1 1 d . . . . .
H00V H 0.295216 0.534286 0.495243 0.030 Uiso 1 1 calc R U . . .
C00W C 0.30794(17) 0.9817(4) 0.63039(16) 0.0249(9) Uani 1 1 d . . . . .
H00W H 0.339661 1.037557 0.623275 0.030 Uiso 1 1 calc R U . . .
C00X C 0.48513(18) 0.9176(5) 0.34672(17) 0.0303(10) Uani 1 1 d . . . . .
C00Y C 0.14233(14) 0.6636(4) 0.53964(16) 0.0218(8) Uani 1 1 d . . . . .
C00Z C 0.29653(15) 0.8752(4) 0.60466(15) 0.0212(8) Uani 1 1 d . . . . .
C010 C 0.47634(16) 1.5216(4) 0.56625(16) 0.0244(9) Uani 1 1 d . . . . .
H010 H 0.464492 1.504642 0.537191 0.029 Uiso 1 1 calc R U . . .
C011 C 0.44086(17) 1.5922(4) 0.59314(16) 0.0239(9) Uani 1 1 d . . . . .
H011 H 0.404568 1.624274 0.582355 0.029 Uiso 1 1 calc R U . . .
C012 C 0.46544(15) 1.0173(4) 0.41702(16) 0.0228(9) Uani 1 1 d . . . . .
C013 C 0.22009(16) 1.0148(4) 0.33296(16) 0.0252(9) Uani 1 1 d . . . . .
C014 C 0.22701(16) 0.9226(5) 0.67896(16) 0.0270(10) Uani 1 1 d . . . . .
C015 C 0.34939(15) 0.6594(4) 0.46146(16) 0.0231(9) Uani 1 1 d . . . . .
C016 C 0.52018(16) 0.9699(4) 0.43249(16) 0.0234(9) Uani 1 1 d . . . . .
H016 H 0.532402 0.988849 0.461329 0.028 Uiso 1 1 calc R U . . .
C017 C 0.53082(16) 1.4737(4) 0.58173(17) 0.0247(9) Uani 1 1 d . . . . .
C018 C 0.35211(16) 1.3130(4) 0.57365(16) 0.0250(9) Uani 1 1 d . . . . .
H018 H 0.320677 1.340289 0.555528 0.030 Uiso 1 1 calc R U . . .
C019 C 0.33478(15) 0.8502(4) 0.56589(16) 0.0218(9) Uani 1 1 d . . . . .
C01A C 0.57452(16) 1.4110(4) 0.55254(16) 0.0237(9) Uani 1 1 d . . . . .
C01B C 0.3468(2) 0.3593(5) 0.36692(19) 0.0378(11) Uani 1 1 d . . . . .
H01B H 0.324491 0.282778 0.371489 0.045 Uiso 1 1 calc R U . . .
C01C C 0.31486(15) 0.7941(4) 0.52696(15) 0.0204(8) Uani 1 1 d . . . . .
C01D C 0.38864(16) 1.1875(4) 0.51154(16) 0.0217(9) Uani 1 1 d . . . . .
C01E C 0.60204(16) 1.2590(5) 0.44168(16) 0.0258(9) Uani 1 1 d . . . . .
C01F C 0.24294(16) 0.7958(5) 0.38509(16) 0.0256(9) Uani 1 1 d . . . . .
H01F H 0.250861 0.722451 0.402789 0.031 Uiso 1 1 calc R U . . .
C01G C 0.08036(19) 0.5949(5) 0.64911(18) 0.0330(10) Uani 1 1 d . . . . .
H01G H 0.058339 0.671526 0.654310 0.040 Uiso 1 1 calc R U . . .
C01H C 0.18492(16) 0.9864(4) 0.37011(16) 0.0226(9) Uani 1 1 d . . . . .
H01H H 0.152544 1.040954 0.376752 0.027 Uiso 1 1 calc R U . . .
C01I C 0.29269(19) 1.0661(5) 0.26153(18) 0.0332(11) Uani 1 1 d . . . . .
H01I H 0.316834 1.083846 0.237060 0.040 Uiso 1 1 calc R U . . .
C01J C 0.34610(17) 0.4602(4) 0.39870(17) 0.0277(9) Uani 1 1 d . . . . .
C01K C 0.2115(2) 1.1260(5) 0.30720(19) 0.0312(10) Uani 1 1 d . . . . .
H01K H 0.180324 1.183633 0.313999 0.037 Uiso 1 1 calc R U . . .
C01L C 0.39491(15) 1.2342(4) 0.55638(16) 0.0222(9) Uani 1 1 d . . . . .
C01M C 0.2469(2) 1.1526(5) 0.27289(19) 0.0353(11) Uani 1 1 d . . . . .
H01M H 0.241029 1.229355 0.256441 0.042 Uiso 1 1 calc R U . . .
C01N C 0.55107(19) 1.2610(5) 0.37235(17) 0.0330(10) Uani 1 1 d . . . . .
H01N H 0.519612 1.290726 0.354674 0.040 Uiso 1 1 calc R U . . .
C01O C 0.35902(14) 0.7511(4) 0.49756(16) 0.0224(9) Uani 1 1 d . . . . .
C01P C 0.6409(2) 1.1375(5) 0.38047(19) 0.0353(11) Uani 1 1 d . . . . .
C01Q C 0.26662(16) 0.9281(4) 0.32235(16) 0.0262(9) Uani 1 1 d . . . . .
C01R C 0.21762(17) 0.8126(5) 0.65270(17) 0.0295(10) Uani 1 1 d . . . . .
H01R H 0.187801 0.752720 0.660599 0.035 Uiso 1 1 calc R U . . .
C01S C 0.35327(16) 1.3545(5) 0.61719(15) 0.0240(9) Uani 1 1 d . . . . .
C01T C 0.27303(17) 1.0084(4) 0.66717(16) 0.0265(9) Uani 1 1 d . . . . .
C01U C 0.25027(16) 0.7898(4) 0.61617(18) 0.0260(10) Uani 1 1 d . . . . .
H01U H 0.241964 0.716592 0.598486 0.031 Uiso 1 1 calc R U . . .
C01V C 0.45698(18) 1.6188(5) 0.63677(18) 0.0297(10) Uani 1 1 d . . . . .
C01W C 0.53840(18) 0.8648(5) 0.36345(17) 0.0278(9) Uani 1 1 d . . . . .
C01X C 0.67222(16) 1.3808(4) 0.53913(17) 0.0247(9) Uani 1 1 d . . . . .
C01Y C 0.42893(15) 0.8493(4) 0.54004(16) 0.0217(8) Uani 1 1 d . . . . .
C01Z C 0.5932(2) 1.1778(5) 0.35504(19) 0.0361(11) Uani 1 1 d . . . . .
C020 C 0.27601(17) 0.8176(5) 0.34899(17) 0.0285(10) Uani 1 1 d . . . . .
H020 H 0.305980 0.757656 0.341432 0.034 Uiso 1 1 calc R U . . .
C021 C 0.4224(2) 1.6991(6) 0.66410(19) 0.0398(12) Uani 1 1 d . . . . .
H021 H 0.387653 1.737961 0.652988 0.048 Uiso 1 1 calc R U . . .
C022 C 0.3125(2) 1.4745(6) 0.6775(2) 0.0402(13) Uani 1 1 d . . . . .
H022 H 0.282903 1.529854 0.688862 0.048 Uiso 1 1 calc R U . . .
C023 C 0.30214(18) 0.9572(5) 0.28571(17) 0.0328(11) Uani 1 1 d . . . . .
H023 H 0.333017 0.899848 0.277885 0.039 Uiso 1 1 calc R U . . .
C024 C 0.40041(17) 1.3129(4) 0.64464(17) 0.0266(9) Uani 1 1 d . . . . .
C025 C 0.30986(19) 1.4361(5) 0.63532(19) 0.0319(10) Uani 1 1 d . . . . .
H025 H 0.278202 1.464671 0.617635 0.038 Uiso 1 1 calc R U . . .
C026 C 0.0805(2) 0.4968(6) 0.67950(19) 0.0386(12) Uani 1 1 d . . . . .
H026 H 0.058196 0.505357 0.705461 0.046 Uiso 1 1 calc R U . . .
C027 C 0.55515(17) 0.8973(4) 0.40611(17) 0.0258(9) Uani 1 1 d . . . . .
H027 H 0.591925 0.867739 0.416812 0.031 Uiso 1 1 calc R U . . .
C028 C 0.17495(16) 0.5493(4) 0.53226(17) 0.0259(9) Uani 1 1 d . . . . .
H028 H 0.195766 0.538542 0.505741 0.031 Uiso 1 1 calc R U . . .
C029 C 0.14549(17) 0.4669(5) 0.60302(17) 0.0300(10) Uani 1 1 d . . . . .
C02A C 0.64457(18) 1.1803(5) 0.42485(18) 0.0303(10) Uani 1 1 d . . . . .
H02A H 0.676615 1.153772 0.442518 0.036 Uiso 1 1 calc R U . . .
C02B C 0.43625(15) 1.1560(4) 0.48328(15) 0.0218(9) Uani 1 1 d . . . . .
C02C C 0.1136(2) 0.3842(6) 0.6720(2) 0.0447(14) Uani 1 1 d . . . . .
H02C H 0.113487 0.317293 0.693238 0.054 Uiso 1 1 calc R U . . .
C02D C 0.5902(2) 1.1319(6) 0.3107(2) 0.0410(12) Uani 1 1 d . . . . .
H02D H 0.558342 1.156507 0.292629 0.049 Uiso 1 1 calc R U . . .
C02E C 0.55492(18) 1.2998(5) 0.41435(17) 0.0296(10) Uani 1 1 d . . . . .
H02E H 0.525554 1.355459 0.425867 0.036 Uiso 1 1 calc R U . . .
C02F C 0.44394(18) 1.2286(4) 0.62614(17) 0.0273(9) Uani 1 1 d . . . . .
H02F H 0.475083 1.198020 0.643953 0.033 Uiso 1 1 calc R U . . .
C02G C 0.5534(2) 0.7544(7) 0.29506(19) 0.0497(14) Uani 1 1 d . . . . .
H02G H 0.575452 0.696208 0.277563 0.060 Uiso 1 1 calc R U . . .
C02H C 0.37922(16) 0.5746(5) 0.39094(16) 0.0268(9) Uani 1 1 d . . . . .
C02I C 0.37974(15) 0.6730(4) 0.42292(16) 0.0253(9) Uani 1 1 d . . . . .
H02I H 0.401434 0.750120 0.417751 0.030 Uiso 1 1 calc R U . . .
C02J C 0.54620(17) 1.4933(4) 0.62440(17) 0.0276(10) Uani 1 1 d . . . . .
H02J H 0.582077 1.458437 0.634949 0.033 Uiso 1 1 calc R U . . .
C02K C 0.5249(2) 1.5873(6) 0.6969(2) 0.0467(14) Uani 1 1 d . . . . .
H02K H 0.559647 1.549569 0.708387 0.056 Uiso 1 1 calc R U . . .
C02L C 0.41321(19) 0.5841(5) 0.35205(18) 0.0321(10) Uani 1 1 d . . . . .
H02L H 0.435588 0.659975 0.346503 0.038 Uiso 1 1 calc R U . . .
C02M C 0.50962(18) 1.5646(5) 0.65305(16) 0.0295(10) Uani 1 1 d . . . . .
C02N C 0.6330(2) 1.0539(6) 0.2951(2) 0.0464(13) Uani 1 1 d . . . . .
H02N H 0.630664 1.024539 0.265894 0.056 Uiso 1 1 calc R U . . .
C02O C 0.19268(19) 0.9509(6) 0.71623(17) 0.0352(11) Uani 1 1 d . . . . .
H02O H 0.162633 0.892517 0.724917 0.042 Uiso 1 1 calc R U . . .
C02P C 0.17672(17) 0.4533(4) 0.56334(18) 0.0299(10) Uani 1 1 d . . . . .
H02P H 0.199086 0.377139 0.558168 0.036 Uiso 1 1 calc R U . . .
C02Q C 0.4695(2) 0.8916(6) 0.30283(19) 0.0375(11) Uani 1 1 d . . . . .
H02Q H 0.435548 0.931033 0.290704 0.045 Uiso 1 1 calc R U . . .
C02R C 0.2822(2) 1.1213(5) 0.69291(19) 0.0374(11) Uani 1 1 d . . . . .
H02R H 0.312896 1.179757 0.685590 0.045 Uiso 1 1 calc R U . . .
C02S C 0.5026(2) 0.8113(6) 0.2782(2) 0.0478(14) Uani 1 1 d . . . . .
H02S H 0.491086 0.793222 0.249126 0.057 Uiso 1 1 calc R U . . .
C02T C 0.4137(2) 0.4842(5) 0.32271(19) 0.0397(12) Uani 1 1 d . . . . .
H02T H 0.437320 0.490833 0.297347 0.048 Uiso 1 1 calc R U . . .
C02U C 0.6842(2) 1.0548(5) 0.3632(2) 0.0387(12) Uani 1 1 d . . . . .
H02U H 0.715908 1.026523 0.380945 0.046 Uiso 1 1 calc R U . . .
C02V C 0.5719(2) 0.7814(5) 0.33631(18) 0.0394(12) Uani 1 1 d . . . . .
H02V H 0.607262 0.744207 0.346919 0.047 Uiso 1 1 calc R U . . .
C02W C 0.2023(2) 1.0606(6) 0.7397(2) 0.0421(13) Uani 1 1 d . . . . .
H02W H 0.178216 1.078872 0.764172 0.051 Uiso 1 1 calc R U . . .
C02X C 0.3588(2) 1.4329(6) 0.70469(18) 0.0432(13) Uani 1 1 d . . . . .
H02X H 0.359932 1.458502 0.734337 0.052 Uiso 1 1 calc R U . . .
C02Y C 0.1456(2) 0.3687(5) 0.6353(2) 0.0380(12) Uani 1 1 d . . . . .
H02Y H 0.168079 0.292232 0.631134 0.046 Uiso 1 1 calc R U . . .
C02Z C 0.4020(2) 1.3554(5) 0.68803(19) 0.0386(12) Uani 1 1 d . . . . .
H02Z H 0.433758 1.329810 0.706144 0.046 Uiso 1 1 calc R U . . .
C030 C 0.3800(2) 0.3728(5) 0.3294(2) 0.0425(13) Uani 1 1 d . . . . .
H030 H 0.379937 0.305920 0.308196 0.051 Uiso 1 1 calc R U . . .
C031 C 0.2470(2) 1.1467(6) 0.7284(2) 0.0435(13) Uani 1 1 d . . . . .
H031 H 0.253111 1.222861 0.745094 0.052 Uiso 1 1 calc R U . . .
C032 C 0.4385(2) 1.7209(7) 0.7061(2) 0.0588(18) Uani 1 1 d . . . . .
H032 H 0.414964 1.774886 0.724081 0.071 Uiso 1 1 calc R U . . .
C033 C 0.4902(3) 1.6635(7) 0.7232(2) 0.0582(18) Uani 1 1 d . . . . .
H033 H 0.500813 1.677597 0.752695 0.070 Uiso 1 1 calc R U . . .
C034 C 0.6804(2) 1.0153(6) 0.3207(2) 0.0440(13) Uani 1 1 d . . . . .
H034 H 0.710137 0.961540 0.308685 0.053 Uiso 1 1 calc R U . . .

loop_
_atom_site_aniso_label
_atom_site_aniso_U_11
_atom_site_aniso_U_22
_atom_site_aniso_U_33
_atom_site_aniso_U_23
_atom_site_aniso_U_13
_atom_site_aniso_U_12
N001 0.0169(14) 0.0295(18) 0.033(2) 0.0045(16) -0.0020(14) 0.0012(13)
N002 0.0157(13) 0.0249(16) 0.026(2) 0.0021(15) -0.0002(12) -0.0018(11)
N003 0.0184(14) 0.0204(17) 0.033(2) -0.0006(14) -0.0006(13) 0.0004(12)
N004 0.0171(13) 0.0224(16) 0.026(2) 0.0031(14) 0.0002(13) -0.0015(11)
N005 0.0198(14) 0.0217(18) 0.023(2) -0.0038(14) -0.0011(13) -0.0014(12)
N006 0.0182(14) 0.0272(18) 0.025(2) -0.0005(16) 0.0005(14) -0.0018(12)
N007 0.0203(15) 0.0267(18) 0.034(2) -0.0042(17) -0.0017(15) -0.0015(13)
N008 0.0146(14) 0.0285(19) 0.027(2) 0.0001(15) 0.0016(13) -0.0032(13)
N009 0.0162(13) 0.0267(17) 0.024(2) -0.0001(14) -0.0019(13) -0.0007(12)
N00A 0.0156(13) 0.0264(18) 0.032(2) -0.0035(16) 0.0001(14) -0.0034(12)
N00B 0.0189(15) 0.036(2) 0.032(2) -0.0096(17) -0.0034(14) -0.0007(14)
N00C 0.0165(13) 0.0259(17) 0.017(2) -0.0007(14) -0.0027(13) 0.0001(12)
N00D 0.0160(13) 0.0231(16) 0.024(2) -0.0004(15) 0.0003(12) 0.0023(11)
N00E 0.0171(14) 0.0296(18) 0.026(2) -0.0058(16) 0.0005(14) -0.0013(13)
N00F 0.0153(14) 0.038(2) 0.034(2) -0.0097(18) 0.0000(14) -0.0019(14)
C00G 0.0169(16) 0.0240(19) 0.022(2) -0.0007(16) -0.0013(15) 0.0011(13)
C00H 0.0159(16) 0.0206(19) 0.026(2) -0.0005(17) -0.0011(15) -0.0013(14)
C00I 0.0173(16) 0.029(2) 0.027(2) 0.0025(18) -0.0025(15) -0.0013(14)
C00J 0.0171(15) 0.0249(19) 0.019(2) 0.0001(17) 0.0009(15) -0.0014(13)
C00K 0.0179(16) 0.027(2) 0.032(3) 0.0052(18) -0.0060(16) -0.0052(14)
C00L 0.0148(15) 0.0201(18) 0.029(3) -0.0005(17) -0.0033(15) -0.0002(13)
N00M 0.0179(13) 0.0244(16) 0.027(2) -0.0039(15) 0.0028(13) 0.0011(12)
C00N 0.0165(15) 0.0208(17) 0.022(2) -0.0005(16) -0.0031(14) -0.0024(13)
C00O 0.0180(17) 0.0209(19) 0.034(3) -0.0004(19) 0.0007(16) -0.0008(14)
C00P 0.0203(17) 0.0237(19) 0.029(2) 0.0011(17) 0.0010(16) 0.0032(15)
C00Q 0.0174(16) 0.026(2) 0.027(3) -0.0046(18) 0.0000(16) -0.0014(14)
C00R 0.0238(17) 0.030(2) 0.034(3) -0.0012(19) -0.0036(16) -0.0009(15)
C00S 0.0207(17) 0.036(2) 0.029(3) -0.0003(19) -0.0013(17) 0.0023(16)
C00T 0.0200(17) 0.0196(18) 0.026(3) 0.0007(17) 0.0024(16) -0.0024(14)
C00U 0.0167(15) 0.0218(19) 0.024(2) -0.0020(16) -0.0031(14) -0.0028(14)
C00V 0.0201(16) 0.0239(19) 0.031(3) -0.0014(18) -0.0011(15) 0.0009(14)
C00W 0.0228(17) 0.028(2) 0.024(2) 0.0043(18) 0.0011(15) 0.0003(15)
C00X 0.0268(19) 0.034(2) 0.030(3) -0.0027(19) 0.0014(17) 0.0049(16)
C00Y 0.0153(15) 0.0235(18) 0.027(2) 0.0044(17) -0.0040(14) -0.0032(13)
C00Z 0.0167(16) 0.027(2) 0.020(2) 0.0038(17) 0.0000(15) 0.0041(14)
C010 0.0229(17) 0.024(2) 0.026(3) -0.0006(18) 0.0007(16) -0.0022(15)
C011 0.0223(18) 0.0248(19) 0.025(3) -0.0004(17) -0.0010(16) 0.0012(14)
C012 0.0176(16) 0.026(2) 0.025(2) -0.0045(17) 0.0007(15) 0.0008(14)
C013 0.0229(17) 0.027(2) 0.025(3) -0.0024(18) -0.0022(16) -0.0046(15)
C014 0.0176(17) 0.040(2) 0.023(3) 0.0054(19) -0.0027(15) 0.0040(16)
C015 0.0170(15) 0.0261(19) 0.026(2) 0.0002(17) -0.0021(15) 0.0040(14)
C016 0.0222(17) 0.026(2) 0.022(2) -0.0002(18) -0.0006(16) 0.0001(14)
C017 0.0210(17) 0.0230(19) 0.030(3) 0.0002(17) 0.0006(16) -0.0021(15)
C018 0.0176(16) 0.031(2) 0.027(3) 0.0005(19) 0.0014(15) -0.0002(15)
C019 0.0175(15) 0.0192(18) 0.029(2) 0.0017(17) -0.0003(15) 0.0023(13)
C01A 0.0175(16) 0.027(2) 0.027(3) -0.0006(18) -0.0021(16) 0.0000(14)
C01B 0.045(3) 0.033(2) 0.036(3) -0.008(2) -0.009(2) 0.0055(19)
C01C 0.0181(16) 0.0225(18) 0.021(2) 0.0010(16) 0.0035(14) 0.0013(13)
C01D 0.0199(17) 0.0223(19) 0.023(2) 0.0020(17) 0.0013(15) -0.0007(14)
C01E 0.0213(17) 0.033(2) 0.023(2) -0.0007(19) 0.0051(15) -0.0064(15)
C01F 0.0211(17) 0.034(2) 0.022(2) -0.0008(18) -0.0030(15) 0.0000(15)
C01G 0.029(2) 0.040(2) 0.029(3) 0.008(2) -0.0013(18) -0.0070(17)
C01H 0.0194(16) 0.025(2) 0.023(2) -0.0007(18) 0.0000(15) -0.0024(14)
C01I 0.032(2) 0.046(3) 0.022(3) 0.000(2) 0.0030(18) -0.0107(19)
C01J 0.0252(17) 0.027(2) 0.031(3) -0.0052(18) -0.0083(16) 0.0046(16)
C01K 0.036(2) 0.026(2) 0.031(3) 0.001(2) 0.0029(18) -0.0022(17)
C01L 0.0154(15) 0.0218(19) 0.029(3) -0.0005(17) 0.0018(15) -0.0032(13)
C01M 0.042(2) 0.036(3) 0.029(3) -0.002(2) 0.0053(19) -0.0076(19)
C01N 0.032(2) 0.039(2) 0.028(3) 0.006(2) -0.0026(18) -0.0053(18)
C01O 0.0164(15) 0.0232(19) 0.028(2) 0.0031(17) -0.0023(15) 0.0014(14)
C01P 0.034(2) 0.032(2) 0.040(3) 0.003(2) 0.0157(19) -0.0012(18)
C01Q 0.0196(16) 0.035(2) 0.024(3) -0.0025(19) 0.0002(16) -0.0044(15)
C01R 0.0217(18) 0.038(2) 0.029(3) 0.004(2) -0.0005(16) -0.0032(16)
C01S 0.0190(16) 0.033(2) 0.020(2) -0.0028(17) -0.0011(14) -0.0025(15)
C01T 0.0259(18) 0.029(2) 0.024(2) 0.0036(19) 0.0025(16) 0.0059(16)
C01U 0.0211(18) 0.028(2) 0.029(3) 0.0017(18) -0.0016(15) -0.0017(15)
C01V 0.0275(19) 0.032(2) 0.029(3) -0.0017(19) 0.0014(17) 0.0067(16)
C01W 0.0293(19) 0.032(2) 0.022(2) -0.0001(18) 0.0013(16) 0.0042(16)
C01X 0.0194(16) 0.023(2) 0.032(3) -0.0012(19) 0.0015(17) -0.0048(14)
C01Y 0.0171(15) 0.0195(17) 0.028(2) -0.0007(17) -0.0007(15) 0.0009(13)
C01Z 0.036(2) 0.037(2) 0.035(3) 0.008(2) -0.0031(19) -0.0088(19)
C020 0.0207(18) 0.040(2) 0.025(3) -0.004(2) -0.0026(16) 0.0050(16)
C021 0.037(2) 0.050(3) 0.032(3) -0.011(2) -0.004(2) 0.013(2)
C022 0.036(2) 0.051(3) 0.034(3) -0.007(2) 0.0077(19) 0.013(2)
C023 0.0240(18) 0.046(3) 0.029(3) -0.004(2) 0.0011(18) -0.0042(18)
C024 0.0252(18) 0.031(2) 0.024(2) 0.0027(19) 0.0036(16) 0.0044(15)
C025 0.0279(19) 0.036(2) 0.032(3) 0.000(2) 0.0037(18) 0.0078(17)
C026 0.034(2) 0.052(3) 0.030(3) 0.009(2) -0.0051(19) -0.009(2)
C027 0.0219(17) 0.024(2) 0.031(3) 0.0018(18) -0.0010(16) 0.0032(15)
C028 0.0192(16) 0.030(2) 0.028(2) -0.0002(19) -0.0006(15) -0.0008(14)
C029 0.0236(18) 0.033(2) 0.033(3) 0.007(2) -0.0058(17) -0.0064(16)
C02A 0.0262(19) 0.031(2) 0.034(3) -0.004(2) 0.0039(18) -0.0062(16)
C02B 0.0150(16) 0.025(2) 0.025(2) 0.0001(17) 0.0004(15) 0.0007(14)
C02C 0.046(3) 0.048(3) 0.040(4) 0.021(3) -0.008(2) -0.013(2)
C02D 0.043(2) 0.048(3) 0.033(3) 0.006(2) 0.007(2) 0.002(2)
C02E 0.0243(18) 0.034(2) 0.031(3) 0.0026(19) 0.0016(17) -0.0080(17)
C02F 0.0241(17) 0.029(2) 0.028(3) 0.0022(18) -0.0013(17) 0.0039(15)
C02G 0.056(3) 0.071(4) 0.022(3) -0.010(2) -0.002(2) 0.033(3)
C02H 0.0197(16) 0.034(2) 0.027(3) -0.0024(19) -0.0046(16) 0.0069(15)
C02I 0.0183(16) 0.027(2) 0.030(3) -0.0006(18) -0.0029(16) 0.0021(14)
C02J 0.0211(17) 0.031(2) 0.031(3) -0.0046(18) -0.0028(16) 0.0047(15)
C02K 0.036(2) 0.068(4) 0.036(3) -0.014(3) -0.008(2) 0.017(2)
C02L 0.030(2) 0.038(2) 0.029(3) -0.001(2) -0.0019(18) 0.0071(17)
C02M 0.0259(18) 0.040(2) 0.022(2) -0.0040(18) -0.0043(16) 0.0041(16)
C02N 0.050(3) 0.045(3) 0.044(3) 0.005(2) -0.004(2) 0.003(2)
C02O 0.0251(19) 0.055(3) 0.025(3) 0.002(2) 0.0038(18) 0.0001(19)
C02P 0.0265(18) 0.022(2) 0.041(3) 0.0027(19) -0.0044(17) -0.0009(15)
C02Q 0.035(2) 0.051(3) 0.027(3) -0.003(2) -0.0057(18) 0.012(2)
C02R 0.045(2) 0.037(3) 0.030(3) -0.001(2) 0.010(2) 0.000(2)
C02S 0.052(3) 0.070(4) 0.022(3) -0.011(2) -0.001(2) 0.023(2)
C02T 0.044(2) 0.046(3) 0.028(3) -0.009(2) 0.001(2) 0.016(2)
C02U 0.034(2) 0.043(3) 0.039(3) -0.002(2) 0.003(2) 0.0065(19)
C02V 0.039(2) 0.053(3) 0.026(3) 0.000(2) 0.0000(19) 0.024(2)
C02W 0.036(2) 0.057(4) 0.034(3) 0.001(3) 0.011(2) 0.007(2)
C02X 0.053(3) 0.061(3) 0.016(2) -0.008(2) 0.0063(19) 0.015(2)
C02Y 0.033(2) 0.033(2) 0.048(3) 0.012(2) -0.010(2) -0.0033(18)
C02Z 0.044(2) 0.046(3) 0.025(3) 0.000(2) -0.004(2) 0.011(2)
C030 0.055(3) 0.039(3) 0.034(3) -0.015(2) -0.012(2) 0.017(2)
C031 0.053(3) 0.042(3) 0.035(3) -0.010(2) 0.010(2) 0.005(2)
C032 0.047(3) 0.086(4) 0.044(3) -0.025(3) -0.005(2) 0.031(3)
C033 0.051(3) 0.090(5) 0.033(3) -0.017(3) -0.015(2) 0.030(3)
C034 0.047(3) 0.047(3) 0.038(3) 0.001(3) 0.011(2) 0.012(2)

loop_
_atom_type_symbol
_atom_type_description
_atom_type_scat_dispersion_real
_atom_type_scat_dispersion_imag
_atom_type_scat_source
C C 0.0181 0.0091 'International Tables Vol C Tables 4.2.6.8 and 6.1.1.4'
H H 0.0000 0.0000 'International Tables Vol C Tables 4.2.6.8 and 6.1.1.4'
N N 0.0311 0.0180 'International Tables Vol C Tables 4.2.6.8 and 6.1.1.4'

loop_
_geom_angle_atom_site_label_1
_geom_angle_atom_site_label_2
_geom_angle_atom_site_label_3
_geom_angle
_geom_angle_site_symmetry_1
_geom_angle_site_symmetry_3
_geom_angle_publ_flag
H00A N001 H00B 120.0 . . ?
C00G N001 H00A 120.0 . . ?
C00G N001 H00B 120.0 . . ?
C00G N002 C00N 117.5(4) . . ?
N00C N003 C01C 113.7(3) . . ?
C00J N004 C00G 117.2(3) . . ?
N008 N005 C02B 113.8(3) . . ?
C00O N006 C01X 116.9(4) . . ?
C01A N007 C01X 117.2(4) . . ?
N005 N008 C00H 113.9(3) . . ?
C01O N009 C01Y 117.2(4) . . ?
C01D N00A C00Q 117.7(4) . . ?
H00E N00B H00F 120.0 . . ?
C01X N00B H00E 120.0 . . ?
C01X N00B H00F 120.0 . . ?
N003 N00C C00L 113.5(3) . . ?
C019 N00D C01Y 116.5(4) . . ?
C00T N00E C00Q 116.8(4) . . ?
H00G N00F H00H 120.0 . . ?
C00Q N00F H00G 120.0 . . ?
C00Q N00F H00H 120.0 . . ?
N002 C00G N001 117.3(4) . . ?
N002 C00G N004 125.7(3) . . ?
N004 C00G N001 116.7(4) . . ?
C00O C00H N008 125.9(4) . . ?
C00O C00H C01A 116.5(3) . . ?
C01A C00H N008 117.5(4) . . ?
C00K C00I H00I 119.7 . . ?
C00Y C00I H00I 119.7 . . ?
C00Y C00I C00K 120.5(4) . . ?
N004 C00J C00L 121.7(4) . . ?
N004 C00J C00Y 113.2(3) . . ?
C00L C00J C00Y 124.6(3) . . ?
C01G C00K C00I 121.5(4) . . ?
C01G C00K C029 119.1(4) . . ?
C029 C00K C00I 119.4(4) . . ?
N00C C00L C00J 127.1(4) . . ?
N00C C00L C00N 116.7(4) . . ?
C00J C00L C00N 116.1(3) . . ?
H00C N00M H00D 109.4 . . ?
C01Y N00M H00C 109.0 . . ?
C01Y N00M H00D 109.3 . . ?
N002 C00N C00L 120.8(4) . . ?
N002 C00N C00U 115.3(4) . . ?
C00L C00N C00U 123.8(3) . . ?
N006 C00O C00H 121.1(4) . . ?
N006 C00O C01E 114.2(4) . . ?
C00H C00O C01E 124.5(4) . . ?
C01L C00P H00P 119.8 . . ?
C02F C00P H00P 119.8 . . ?
C02F C00P C01L 120.5(4) . . ?
N00A C00Q N00E 125.3(4) . . ?
N00A C00Q N00F 118.3(4) . . ?
N00F C00Q N00E 116.4(4) . . ?
C00V C00R H00R 119.5 . . ?
C00V C00R C01J 121.0(4) . . ?
C01J C00R H00R 119.5 . . ?
C00X C00S H00S 119.2 . . ?
C012 C00S H00S 119.2 . . ?
C012 C00S C00X 121.6(4) . . ?
N00E C00T C012 112.9(4) . . ?
N00E C00T C02B 121.8(4) . . ?
C02B C00T C012 125.3(3) . . ?
C01F C00U C00N 121.7(4) . . ?
C01H C00U C00N 119.3(4) . . ?
C01H C00U C01F 118.8(4) . . ?
C00R C00V H00V 119.6 . . ?
C00R C00V C015 120.7(5) . . ?
C015 C00V H00V 119.6 . . ?
C00Z C00W H00W 119.7 . . ?
C00Z C00W C01T 120.7(4) . . ?
C01T C00W H00W 119.7 . . ?
C00S C00X C01W 118.7(5) . . ?
C00S C00X C02Q 122.3(4) . . ?
C02Q C00X C01W 118.9(4) . . ?
C00I C00Y C00J 119.9(4) . . ?
C00I C00Y C028 120.3(4) . . ?
C028 C00Y C00J 119.1(4) . . ?
C00W C00Z C019 119.0(4) . . ?
C00W C00Z C01U 119.5(4) . . ?
C01U C00Z C019 121.5(4) . . ?
C011 C010 H010 120.0 . . ?
C011 C010 C017 120.0(5) . . ?
C017 C010 H010 120.0 . . ?
C010 C011 H011 119.2 . . ?
C010 C011 C01V 121.5(4) . . ?
C01V C011 H011 119.2 . . ?
C00S C012 C00T 118.6(4) . . ?
C00S C012 C016 118.9(4) . . ?
C016 C012 C00T 122.2(4) . . ?
C01K C013 C01H 122.7(4) . . ?
C01K C013 C01Q 119.1(4) . . ?
C01Q C013 C01H 118.2(4) . . ?
C01R C014 C01T 117.9(4) . . ?
C01R C014 C02O 123.0(4) . . ?
C02O C014 C01T 119.1(5) . . ?
C00V C015 C01O 119.6(4) . . ?
C02I C015 C00V 119.1(4) . . ?
C02I C015 C01O 120.5(4) . . ?
C012 C016 H016 119.9 . . ?
C027 C016 C012 120.2(4) . . ?
C027 C016 H016 119.9 . . ?
C010 C017 C01A 122.3(4) . . ?
C02J C017 C010 119.5(4) . . ?
C02J C017 C01A 118.0(4) . . ?
C01L C018 H018 118.8 . . ?
C01L C018 C01S 122.3(4) . . ?
C01S C018 H018 118.8 . . ?
N00D C019 C00Z 113.8(4) . . ?
N00D C019 C01C 122.0(4) . . ?
C01C C019 C00Z 124.1(3) . . ?
N007 C01A C00H 120.8(4) . . ?
N007 C01A C017 113.6(4) . . ?
C00H C01A C017 125.6(3) . . ?
C01J C01B H01B 119.9 . . ?
C030 C01B H01B 119.9 . . ?
C030 C01B C01J 120.2(5) . . ?
N003 C01C C01O 126.6(4) . . ?
C019 C01C N003 117.1(4) . . ?
C019 C01C C01O 116.2(3) . . ?
N00A C01D C01L 114.5(4) . . ?
N00A C01D C02B 120.3(4) . . ?
C02B C01D C01L 125.0(4) . . ?
C02A C01E C00O 119.0(4) . . ?
C02A C01E C02E 119.1(5) . . ?
C02E C01E C00O 121.7(4) . . ?
C00U C01F H01F 119.6 . . ?
C020 C01F C00U 120.8(4) . . ?
C020 C01F H01F 119.6 . . ?
C00K C01G H01G 119.9 . . ?
C026 C01G C00K 120.2(5) . . ?
C026 C01G H01G 119.9 . . ?
C00U C01H C013 121.8(4) . . ?
C00U C01H H01H 119.1 . . ?
C013 C01H H01H 119.1 . . ?
C01M C01I H01I 120.0 . . ?
C023 C01I H01I 120.0 . . ?
C023 C01I C01M 120.0(5) . . ?
C00R C01J C01B 122.2(5) . . ?
C02H C01J C00R 118.8(4) . . ?
C02H C01J C01B 119.0(5) . . ?
C013 C01K H01K 119.3 . . ?
C01M C01K C013 121.4(5) . . ?
C01M C01K H01K 119.3 . . ?
C00P C01L C01D 121.7(4) . . ?
C018 C01L C00P 118.9(4) . . ?
C018 C01L C01D 119.2(4) . . ?
C01I C01M H01M 119.9 . . ?
C01K C01M C01I 120.1(5) . . ?
C01K C01M H01M 119.9 . . ?
C01Z C01N H01N 119.9 . . ?
C02E C01N H01N 119.9 . . ?
C02E C01N C01Z 120.1(5) . . ?
N009 C01O C015 113.6(4) . . ?
N009 C01O C01C 121.0(4) . . ?
C01C C01O C015 125.0(3) . . ?
C01Z C01P C02A 118.9(5) . . ?
C01Z C01P C02U 120.8(6) . . ?
C02U C01P C02A 120.2(5) . . ?
C020 C01Q C013 118.9(4) . . ?
C023 C01Q C013 118.2(4) . . ?
C023 C01Q C020 122.8(4) . . ?
C014 C01R H01R 119.1 . . ?
C01U C01R C014 121.8(4) . . ?
C01U C01R H01R 119.1 . . ?
C018 C01S C024 119.0(4) . . ?
C018 C01S C025 123.0(4) . . ?
C025 C01S C024 118.1(4) . . ?
C00W C01T C014 120.0(4) . . ?
C00W C01T C02R 121.6(4) . . ?
C014 C01T C02R 118.5(4) . . ?
C00Z C01U H01U 120.0 . . ?
C01R C01U C00Z 120.1(5) . . ?
C01R C01U H01U 120.0 . . ?
C011 C01V C021 122.0(4) . . ?
C02M C01V C011 118.5(4) . . ?
C02M C01V C021 119.5(5) . . ?
C027 C01W C00X 118.4(4) . . ?
C027 C01W C02V 123.1(4) . . ?
C02V C01W C00X 118.4(5) . . ?
N006 C01X N00B 117.6(4) . . ?
N007 C01X N006 125.5(4) . . ?
N007 C01X N00B 116.8(4) . . ?
N00D C01Y N009 126.0(3) . . ?
N00D C01Y N00M 117.5(4) . . ?
N00M C01Y N009 116.5(4) . . ?
C01N C01Z C01P 120.2(5) . . ?
C01N C01Z C02D 122.1(5) . . ?
C01P C01Z C02D 117.7(5) . . ?
C01F C020 C01Q 121.3(4) . . ?
C01F C020 H020 119.3 . . ?
C01Q C020 H020 119.3 . . ?
C01V C021 H021 119.7 . . ?
C032 C021 C01V 120.6(5) . . ?
C032 C021 H021 119.7 . . ?
C025 C022 H022 119.7 . . ?
C025 C022 C02X 120.6(5) . . ?
C02X C022 H022 119.7 . . ?
C01I C023 C01Q 121.1(5) . . ?
C01I C023 H023 119.4 . . ?
C01Q C023 H023 119.4 . . ?
C01S C024 C02F 117.8(4) . . ?
C02Z C024 C01S 119.1(4) . . ?
C02Z C024 C02F 123.2(4) . . ?
C01S C025 H025 119.3 . . ?
C022 C025 C01S 121.3(5) . . ?
C022 C025 H025 119.3 . . ?
C01G C026 H026 120.1 . . ?
C01G C026 C02C 119.9(5) . . ?
C02C C026 H026 120.1 . . ?
C016 C027 C01W 121.9(4) . . ?
C016 C027 H027 119.1 . . ?
C01W C027 H027 119.1 . . ?
C00Y C028 H028 119.8 . . ?
C02P C028 C00Y 120.3(5) . . ?
C02P C028 H028 119.8 . . ?
C00K C029 C02P 118.7(4) . . ?
C00K C029 C02Y 119.3(5) . . ?
C02Y C029 C02P 122.0(5) . . ?
C01E C02A C01P 120.1(5) . . ?
C01E C02A H02A 119.9 . . ?
C01P C02A H02A 119.9 . . ?
N005 C02B C01D 125.4(4) . . ?
C00T C02B N005 118.3(4) . . ?
C00T C02B C01D 116.3(3) . . ?
C026 C02C H02C 119.2 . . ?
C02Y C02C C026 121.5(5) . . ?
C02Y C02C H02C 119.2 . . ?
C01Z C02D H02D 120.1 . . ?
C02N C02D C01Z 119.8(5) . . ?
C02N C02D H02D 120.1 . . ?
C01E C02E H02E 119.2 . . ?
C01N C02E C01E 121.5(5) . . ?
C01N C02E H02E 119.2 . . ?
C00P C02F C024 121.6(4) . . ?
C00P C02F H02F 119.2 . . ?
C024 C02F H02F 119.2 . . ?
C02S C02G H02G 119.5 . . ?
C02V C02G H02G 119.5 . . ?
C02V C02G C02S 121.0(5) . . ?
C01J C02H C02L 119.0(4) . . ?
C02I C02H C01J 119.0(4) . . ?
C02I C02H C02L 121.9(4) . . ?
C015 C02I C02H 121.4(4) . . ?
C015 C02I H02I 119.3 . . ?
C02H C02I H02I 119.3 . . ?
C017 C02J H02J 119.3 . . ?
C017 C02J C02M 121.4(4) . . ?
C02M C02J H02J 119.3 . . ?
C02M C02K H02K 119.5 . . ?
C033 C02K H02K 119.5 . . ?
C033 C02K C02M 120.9(5) . . ?
C02H C02L H02L 119.8 . . ?
C02T C02L C02H 120.3(5) . . ?
C02T C02L H02L 119.8 . . ?
C01V C02M C02J 118.9(4) . . ?
C02K C02M C01V 118.8(4) . . ?
C02K C02M C02J 122.3(4) . . ?
C02D C02N H02N 119.1 . . ?
C02D C02N C034 121.8(6) . . ?
C034 C02N H02N 119.1 . . ?
C014 C02O H02O 119.6 . . ?
C02W C02O C014 120.8(5) . . ?
C02W C02O H02O 119.6 . . ?
C028 C02P C029 120.7(4) . . ?
C028 C02P H02P 119.6 . . ?
C029 C02P H02P 119.6 . . ?
C00X C02Q H02Q 119.7 . . ?
C02S C02Q C00X 120.6(5) . . ?
C02S C02Q H02Q 119.7 . . ?
C01T C02R H02R 119.7 . . ?
C031 C02R C01T 120.6(5) . . ?
C031 C02R H02R 119.7 . . ?
C02G C02S H02S 119.6 . . ?
C02Q C02S C02G 120.7(6) . . ?
C02Q C02S H02S 119.6 . . ?
C02L C02T H02T 119.4 . . ?
C02L C02T C030 121.2(5) . . ?
C030 C02T H02T 119.4 . . ?
C01P C02U H02U 120.2 . . ?
C034 C02U C01P 119.7(5) . . ?
C034 C02U H02U 120.2 . . ?
C01W C02V H02V 119.9 . . ?
C02G C02V C01W 120.3(4) . . ?
C02G C02V H02V 119.9 . . ?
C02O C02W H02W 119.5 . . ?
C02O C02W C031 121.0(5) . . ?
C031 C02W H02W 119.5 . . ?
C022 C02X H02X 120.2 . . ?
C02Z C02X C022 119.6(5) . . ?
C02Z C02X H02X 120.2 . . ?
C029 C02Y H02Y 120.0 . . ?
C02C C02Y C029 119.9(5) . . ?
C02C C02Y H02Y 120.0 . . ?
C024 C02Z H02Z 119.4 . . ?
C02X C02Z C024 121.3(5) . . ?
C02X C02Z H02Z 119.4 . . ?
C01B C030 C02T 120.3(5) . . ?
C01B C030 H030 119.8 . . ?
C02T C030 H030 119.8 . . ?
C02R C031 C02W 120.1(6) . . ?
C02R C031 H031 120.0 . . ?
C02W C031 H031 120.0 . . ?
C021 C032 H032 119.8 . . ?
C021 C032 C033 120.4(5) . . ?
C033 C032 H032 119.8 . . ?
C02K C033 C032 119.8(6) . . ?
C02K C033 H033 120.1 . . ?
C032 C033 H033 120.1 . . ?
C02N C034 H034 119.9 . . ?
C02U C034 C02N 120.1(5) . . ?
C02U C034 H034 119.9 . . ?

loop_
_geom_bond_atom_site_label_1
_geom_bond_atom_site_label_2
_geom_bond_distance
_geom_bond_site_symmetry_2
_geom_bond_publ_flag
N001 H00A 0.8800 . ?
N001 H00B 0.8800 . ?
N001 C00G 1.354(5) . ?
N002 C00G 1.336(6) . ?
N002 C00N 1.340(5) . ?
N003 N00C 1.266(3) . ?
N003 C01C 1.414(5) . ?
N004 C00G 1.352(6) . ?
N004 C00J 1.326(5) . ?
N005 N008 1.259(3) . ?
N005 C02B 1.411(5) . ?
N006 C00O 1.340(5) . ?
N006 C01X 1.343(6) . ?
N007 C01A 1.334(5) . ?
N007 C01X 1.341(6) . ?
N008 C00H 1.428(5) . ?
N009 C01O 1.338(5) . ?
N009 C01Y 1.352(6) . ?
N00A C00Q 1.346(6) . ?
N00A C01D 1.340(5) . ?
N00B H00E 0.8800 . ?
N00B H00F 0.8800 . ?
N00B C01X 1.344(5) . ?
N00C C00L 1.414(5) . ?
N00D C019 1.341(5) . ?
N00D C01Y 1.347(6) . ?
N00E C00Q 1.350(6) . ?
N00E C00T 1.334(5) . ?
N00F H00G 0.8800 . ?
N00F H00H 0.8800 . ?
N00F C00Q 1.346(5) . ?
C00H C00O 1.406(6) . ?
C00H C01A 1.418(7) . ?
C00I H00I 0.9500 . ?
C00I C00K 1.425(7) . ?
C00I C00Y 1.367(7) . ?
C00J C00L 1.417(6) . ?
C00J C00Y 1.501(6) . ?
C00K C01G 1.413(7) . ?
C00K C029 1.418(7) . ?
C00L C00N 1.423(6) . ?
N00M H00C 0.8807 . ?
N00M H00D 0.8808 . ?
N00M C01Y 1.348(5) . ?
C00N C00U 1.478(6) . ?
C00O C01E 1.496(7) . ?
C00P H00P 0.9500 . ?
C00P C01L 1.428(6) . ?
C00P C02F 1.359(7) . ?
C00R H00R 0.9500 . ?
C00R C00V 1.362(7) . ?
C00R C01J 1.421(7) . ?
C00S H00S 0.9500 . ?
C00S C00X 1.409(7) . ?
C00S C012 1.382(7) . ?
C00T C012 1.493(6) . ?
C00T C02B 1.409(7) . ?
C00U C01F 1.424(6) . ?
C00U C01H 1.379(6) . ?
C00V H00V 0.9500 . ?
C00V C015 1.425(6) . ?
C00W H00W 0.9500 . ?
C00W C00Z 1.379(7) . ?
C00W C01T 1.410(7) . ?
C00X C01W 1.426(6) . ?
C00X C02Q 1.422(8) . ?
C00Y C028 1.413(6) . ?
C00Z C019 1.499(6) . ?
C00Z C01U 1.419(6) . ?
C010 H010 0.9500 . ?
C010 C011 1.367(6) . ?
C010 C017 1.418(6) . ?
C011 H011 0.9500 . ?
C011 C01V 1.418(7) . ?
C012 C016 1.421(5) . ?
C013 C01H 1.426(7) . ?
C013 C01K 1.408(7) . ?
C013 C01Q 1.425(6) . ?
C014 C01R 1.410(7) . ?
C014 C01T 1.419(6) . ?
C014 C02O 1.418(7) . ?
C015 C01O 1.475(6) . ?
C015 C02I 1.379(7) . ?
C016 H016 0.9500 . ?
C016 C027 1.362(6) . ?
C017 C01A 1.488(6) . ?
C017 C02J 1.373(7) . ?
C018 H018 0.9500 . ?
C018 C01L 1.376(6) . ?
C018 C01S 1.407(7) . ?
C019 C01C 1.405(6) . ?
C01B H01B 0.9500 . ?
C01B C01J 1.429(7) . ?
C01B C030 1.386(9) . ?
C01C C01O 1.423(6) . ?
C01D C01L 1.468(7) . ?
C01D C02B 1.427(6) . ?
C01E C02A 1.366(7) . ?
C01E C02E 1.427(7) . ?
C01F H01F 0.9500 . ?
C01F C020 1.360(7) . ?
C01G H01G 0.9500 . ?
C01G C026 1.378(8) . ?
C01H H01H 0.9500 . ?
C01I H01I 0.9500 . ?
C01I C01M 1.416(7) . ?
C01I C023 1.365(8) . ?
C01J C02H 1.421(7) . ?
C01K H01K 0.9500 . ?
C01K C01M 1.356(8) . ?
C01M H01M 0.9500 . ?
C01N H01N 0.9500 . ?
C01N C01Z 1.393(8) . ?
C01N C02E 1.355(7) . ?
C01P C01Z 1.403(8) . ?
C01P C02A 1.437(8) . ?
C01P C02U 1.408(7) . ?
C01Q C020 1.421(7) . ?
C01Q C023 1.419(7) . ?
C01R H01R 0.9500 . ?
C01R C01U 1.368(7) . ?
C01S C024 1.431(6) . ?
C01S C025 1.413(6) . ?
C01T C02R 1.425(7) . ?
C01U H01U 0.9500 . ?
C01V C021 1.420(7) . ?
C01V C02M 1.415(6) . ?
C01W C027 1.407(7) . ?
C01W C02V 1.421(7) . ?
C01Z C02D 1.444(9) . ?
C020 H020 0.9500 . ?
C021 H021 0.9500 . ?
C021 C032 1.362(9) . ?
C022 H022 0.9500 . ?
C022 C025 1.358(8) . ?
C022 C02X 1.413(8) . ?
C023 H023 0.9500 . ?
C024 C02F 1.437(6) . ?
C024 C02Z 1.405(8) . ?
C025 H025 0.9500 . ?
C026 H026 0.9500 . ?
C026 C02C 1.404(9) . ?
C027 H027 0.9500 . ?
C028 H028 0.9500 . ?
C028 C02P 1.377(7) . ?
C029 C02P 1.419(7) . ?
C029 C02Y 1.418(7) . ?
C02A H02A 0.9500 . ?
C02C H02C 0.9500 . ?
C02C C02Y 1.354(9) . ?
C02D H02D 0.9500 . ?
C02D C02N 1.352(8) . ?
C02E H02E 0.9500 . ?
C02F H02F 0.9500 . ?
C02G H02G 0.9500 . ?
C02G C02S 1.398(8) . ?
C02G C02V 1.365(8) . ?
C02H C02I 1.414(7) . ?
C02H C02L 1.428(7) . ?
C02I H02I 0.9500 . ?
C02J H02J 0.9500 . ?
C02J C02M 1.418(6) . ?
C02K H02K 0.9500 . ?
C02K C02M 1.412(8) . ?
C02K C033 1.379(9) . ?
C02L H02L 0.9500 . ?
C02L C02T 1.370(8) . ?
C02N H02N 0.9500 . ?
C02N C034 1.394(8) . ?
C02O H02O 0.9500 . ?
C02O C02W 1.361(9) . ?
C02P H02P 0.9500 . ?
C02Q H02Q 0.9500 . ?
C02Q C02S 1.352(8) . ?
C02R H02R 0.9500 . ?
C02R C031 1.379(8) . ?
C02S H02S 0.9500 . ?
C02T H02T 0.9500 . ?
C02T C030 1.397(8) . ?
C02U H02U 0.9500 . ?
C02U C034 1.373(9) . ?
C02V H02V 0.9500 . ?
C02W H02W 0.9500 . ?
C02W C031 1.395(8) . ?
C02X H02X 0.9500 . ?
C02X C02Z 1.367(7) . ?
C02Y H02Y 0.9500 . ?
C02Z H02Z 0.9500 . ?
C030 H030 0.9500 . ?
C031 H031 0.9500 . ?
C032 H032 0.9500 . ?
C032 C033 1.419(8) . ?
C033 H033 0.9500 . ?
C034 H034 0.9500 . ?

loop_
_geom_torsion_atom_site_label_1
_geom_torsion_atom_site_label_2
_geom_torsion_atom_site_label_3
_geom_torsion_atom_site_label_4
_geom_torsion
_geom_torsion_site_symmetry_1
_geom_torsion_site_symmetry_2
_geom_torsion_site_symmetry_3
_geom_torsion_site_symmetry_4
_geom_torsion_publ_flag
N002 C00N C00U C01F -143.1(4) . . . . ?
N002 C00N C00U C01H 32.2(6) . . . . ?
N003 N00C C00L C00J -23.8(6) . . . . ?
N003 N00C C00L C00N 152.3(4) . . . . ?
N003 C01C C01O N009 167.4(4) . . . . ?
N003 C01C C01O C015 -20.6(7) . . . . ?
N004 C00J C00L N00C 168.2(4) . . . . ?
N004 C00J C00L C00N -7.9(6) . . . . ?
N004 C00J C00Y C00I -44.1(5) . . . . ?
N004 C00J C00Y C028 126.8(4) . . . . ?
N005 N008 C00H C00O 32.1(5) . . . . ?
N005 N008 C00H C01A -147.7(3) . . . . ?
N006 C00O C01E C02A 34.1(6) . . . . ?
N006 C00O C01E C02E -141.5(4) . . . . ?
N008 N005 C02B C00T 148.0(3) . . . . ?
N008 N005 C02B C01D -32.0(5) . . . . ?
N008 C00H C00O N006 -169.9(4) . . . . ?
N008 C00H C00O C01E 15.1(7) . . . . ?
N008 C00H C01A N007 168.7(4) . . . . ?
N008 C00H C01A C017 -12.0(7) . . . . ?
N00A C01D C01L C00P 141.1(4) . . . . ?
N00A C01D C01L C018 -33.5(6) . . . . ?
N00A C01D C02B N005 169.3(4) . . . . ?
N00A C01D C02B C00T -10.6(6) . . . . ?
N00C N003 C01C C019 151.9(4) . . . . ?
N00C N003 C01C C01O -25.2(6) . . . . ?
N00C C00L C00N N002 -166.1(4) . . . . ?
N00C C00L C00N C00U 15.7(6) . . . . ?
N00D C019 C01C N003 -166.1(4) . . . . ?
N00D C019 C01C C01O 11.3(6) . . . . ?
N00E C00T C012 C00S 25.3(6) . . . . ?
N00E C00T C012 C016 -149.2(4) . . . . ?
N00E C00T C02B N005 -167.9(4) . . . . ?
N00E C00T C02B C01D 12.1(6) . . . . ?
C00G N002 C00N C00L -4.2(6) . . . . ?
C00G N002 C00N C00U 174.1(4) . . . . ?
C00G N004 C00J C00L -0.7(6) . . . . ?
C00G N004 C00J C00Y -173.0(4) . . . . ?
C00H C00O C01E C02A -150.6(4) . . . . ?
C00H C00O C01E C02E 33.8(7) . . . . ?
C00I C00K C01G C026 178.8(4) . . . . ?
C00I C00K C029 C02P -0.5(6) . . . . ?
C00I C00K C029 C02Y -180.0(4) . . . . ?
C00I C00Y C028 C02P 0.7(6) . . . . ?
C00J N004 C00G N001 -177.6(4) . . . . ?
C00J N004 C00G N002 8.1(7) . . . . ?
C00J C00L C00N N002 10.4(6) . . . . ?
C00J C00L C00N C00U -167.7(4) . . . . ?
C00J C00Y C028 C02P -170.2(4) . . . . ?
C00K C00I C00Y C00J 169.0(4) . . . . ?
C00K C00I C00Y C028 -1.8(6) . . . . ?
C00K C01G C026 C02C 0.7(7) . . . . ?
C00K C029 C02P C028 -0.6(6) . . . . ?
C00K C029 C02Y C02C 1.6(7) . . . . ?
C00L C00J C00Y C00I 143.8(4) . . . . ?
C00L C00J C00Y C028 -45.3(6) . . . . ?
C00L C00N C00U C01F 35.1(6) . . . . ?
C00L C00N C00U C01H -149.6(4) . . . . ?
C00N N002 C00G N001 -179.9(4) . . . . ?
C00N N002 C00G N004 -5.6(6) . . . . ?
C00N C00U C01F C020 176.7(4) . . . . ?
C00N C00U C01H C013 -179.2(4) . . . . ?
C00O N006 C01X N007 -12.2(6) . . . . ?
C00O N006 C01X N00B 169.4(4) . . . . ?
C00O C00H C01A N007 -11.2(6) . . . . ?
C00O C00H C01A C017 168.2(4) . . . . ?
C00O C01E C02A C01P -177.0(4) . . . . ?
C00O C01E C02E C01N 176.4(4) . . . . ?
C00Q N00A C01D C01L -175.5(4) . . . . ?
C00Q N00A C01D C02B -0.2(6) . . . . ?
C00Q N00E C00T C012 177.3(4) . . . . ?
C00Q N00E C00T C02B -2.4(6) . . . . ?
C00R C00V C015 C01O -169.9(4) . . . . ?
C00R C00V C015 C02I -0.2(6) . . . . ?
C00R C01J C02H C02I 0.7(6) . . . . ?
C00R C01J C02H C02L 177.7(4) . . . . ?
C00S C00X C01W C027 -4.2(7) . . . . ?
C00S C00X C01W C02V 175.5(5) . . . . ?
C00S C00X C02Q C02S -175.1(5) . . . . ?
C00S C012 C016 C027 -2.5(6) . . . . ?
C00T N00E C00Q N00A -10.0(7) . . . . ?
C00T N00E C00Q N00F 170.2(4) . . . . ?
C00T C012 C016 C027 171.9(4) . . . . ?
C00U C01F C020 C01Q 1.8(7) . . . . ?
C00V C00R C01J C01B 177.1(4) . . . . ?
C00V C00R C01J C02H -1.9(6) . . . . ?
C00V C015 C01O N009 127.0(4) . . . . ?
C00V C015 C01O C01C -45.5(6) . . . . ?
C00V C015 C02I C02H -1.0(6) . . . . ?
C00W C00Z C019 N00D 35.2(5) . . . . ?
C00W C00Z C019 C01C -146.9(4) . . . . ?
C00W C00Z C01U C01R -0.4(6) . . . . ?
C00W C01T C02R C031 179.0(5) . . . . ?
C00X C00S C012 C00T -171.9(4) . . . . ?
C00X C00S C012 C016 2.8(7) . . . . ?
C00X C01W C027 C016 4.5(7) . . . . ?
C00X C01W C02V C02G 0.8(8) . . . . ?
C00X C02Q C02S C02G -1.4(10) . . . . ?
C00Y C00I C00K C01G -177.0(4) . . . . ?
C00Y C00I C00K C029 1.7(6) . . . . ?
C00Y C00J C00L N00C -20.3(7) . . . . ?
C00Y C00J C00L C00N 163.5(4) . . . . ?
C00Y C028 C02P C029 0.6(6) . . . . ?
C00Z C00W C01T C014 2.4(7) . . . . ?
C00Z C00W C01T C02R -176.8(4) . . . . ?
C00Z C019 C01C N003 16.2(6) . . . . ?
C00Z C019 C01C C01O -166.4(4) . . . . ?
C010 C011 C01V C021 175.8(5) . . . . ?
C010 C011 C01V C02M -3.4(7) . . . . ?
C010 C017 C01A N007 147.8(4) . . . . ?
C010 C017 C01A C00H -31.6(7) . . . . ?
C010 C017 C02J C02M -2.2(7) . . . . ?
C011 C010 C017 C01A -172.0(4) . . . . ?
C011 C010 C017 C02J 3.2(6) . . . . ?
C011 C01V C021 C032 178.8(6) . . . . ?
C011 C01V C02M C02J 4.3(7) . . . . ?
C011 C01V C02M C02K -178.0(5) . . . . ?
C012 C00S C00X C01W 0.6(7) . . . . ?
C012 C00S C00X C02Q -180.0(5) . . . . ?
C012 C00T C02B N005 12.5(7) . . . . ?
C012 C00T C02B C01D -167.6(4) . . . . ?
C012 C016 C027 C01W -1.2(7) . . . . ?
C013 C01K C01M C01I 1.7(8) . . . . ?
C013 C01Q C020 C01F -2.4(7) . . . . ?
C013 C01Q C023 C01I 0.9(7) . . . . ?
C014 C01R C01U C00Z 2.4(7) . . . . ?
C014 C01T C02R C031 -0.2(8) . . . . ?
C014 C02O C02W C031 -1.5(9) . . . . ?
C017 C010 C011 C01V -0.4(6) . . . . ?
C017 C02J C02M C01V -1.5(7) . . . . ?
C017 C02J C02M C02K -179.2(5) . . . . ?
C018 C01S C024 C02F -0.9(6) . . . . ?
C018 C01S C024 C02Z 179.3(4) . . . . ?
C018 C01S C025 C022 -179.9(5) . . . . ?
C019 N00D C01Y N009 -4.1(6) . . . . ?
C019 N00D C01Y N00M 178.0(4) . . . . ?
C019 C00Z C01U C01R 177.4(4) . . . . ?
C019 C01C C01O N009 -9.7(6) . . . . ?
C019 C01C C01O C015 162.3(4) . . . . ?
C01A N007 C01X N006 11.0(7) . . . . ?
C01A N007 C01X N00B -170.5(4) . . . . ?
C01A C00H C00O N006 10.0(6) . . . . ?
C01A C00H C00O C01E -165.0(4) . . . . ?
C01A C017 C02J C02M 173.2(4) . . . . ?
C01B C01J C02H C02I -178.3(4) . . . . ?
C01B C01J C02H C02L -1.3(6) . . . . ?
C01C N003 N00C C00L -176.3(2) . . . . ?
C01D N00A C00Q N00E 11.3(7) . . . . ?
C01D N00A C00Q N00F -168.9(4) . . . . ?
C01F C00U C01H C013 -3.8(6) . . . . ?
C01G C00K C029 C02P 178.3(4) . . . . ?
C01G C00K C029 C02Y -1.2(6) . . . . ?
C01G C026 C02C C02Y -0.3(8) . . . . ?
C01H C00U C01F C020 1.3(6) . . . . ?
C01H C013 C01K C01M 177.8(5) . . . . ?
C01H C013 C01Q C020 0.1(6) . . . . ?
C01H C013 C01Q C023 -179.2(4) . . . . ?
C01J C00R C00V C015 1.6(6) . . . . ?
C01J C01B C030 C02T 0.9(8) . . . . ?
C01J C02H C02I C015 0.7(6) . . . . ?
C01J C02H C02L C02T 0.1(6) . . . . ?
C01K C013 C01H C00U -175.4(4) . . . . ?
C01K C013 C01Q C020 178.6(4) . . . . ?
C01K C013 C01Q C023 -0.7(6) . . . . ?
C01L C00P C02F C024 -0.9(7) . . . . ?
C01L C018 C01S C024 -0.3(6) . . . . ?
C01L C018 C01S C025 179.6(4) . . . . ?
C01L C01D C02B N005 -15.9(7) . . . . ?
C01L C01D C02B C00T 164.2(4) . . . . ?
C01M C01I C023 C01Q 0.2(8) . . . . ?
C01N C01Z C02D C02N 178.3(5) . . . . ?
C01O N009 C01Y N00D 5.6(6) . . . . ?
C01O N009 C01Y N00M -176.5(4) . . . . ?
C01O C015 C02I C02H 168.7(4) . . . . ?
C01P C01Z C02D C02N -0.6(8) . . . . ?
C01P C02U C034 C02N -1.8(9) . . . . ?
C01Q C013 C01H C00U 3.1(6) . . . . ?
C01Q C013 C01K C01M -0.6(7) . . . . ?
C01R C014 C01T C00W -0.5(6) . . . . ?
C01R C014 C01T C02R 178.7(4) . . . . ?
C01R C014 C02O C02W -177.9(5) . . . . ?
C01S C018 C01L C00P 1.0(6) . . . . ?
C01S C018 C01L C01D 175.8(4) . . . . ?
C01S C024 C02F C00P 1.5(7) . . . . ?
C01S C024 C02Z C02X 1.6(8) . . . . ?
C01T C00W C00Z C019 -179.9(4) . . . . ?
C01T C00W C00Z C01U -2.0(6) . . . . ?
C01T C014 C01R C01U -1.9(7) . . . . ?
C01T C014 C02O C02W 2.1(7) . . . . ?
C01T C02R C031 C02W 0.8(9) . . . . ?
C01U C00Z C019 N00D -142.6(4) . . . . ?
C01U C00Z C019 C01C 35.2(6) . . . . ?
C01V C021 C032 C033 0.0(11) . . . . ?
C01W C00X C02Q C02S 4.3(8) . . . . ?
C01X N006 C00O C00H 0.8(6) . . . . ?
C01X N006 C00O C01E 176.3(4) . . . . ?
C01X N007 C01A C00H 1.4(6) . . . . ?
C01X N007 C01A C017 -178.0(4) . . . . ?
C01Y N009 C01O C015 -171.0(4) . . . . ?
C01Y N009 C01O C01C 1.9(6) . . . . ?
C01Y N00D C019 C00Z 173.1(4) . . . . ?
C01Y N00D C019 C01C -4.8(6) . . . . ?
C01Z C01N C02E C01E 1.0(7) . . . . ?
C01Z C01P C02A C01E -0.1(7) . . . . ?
C01Z C01P C02U C034 1.5(8) . . . . ?
C01Z C02D C02N C034 0.2(9) . . . . ?
C020 C01Q C023 C01I -178.3(5) . . . . ?
C021 C01V C02M C02J -174.9(5) . . . . ?
C021 C01V C02M C02K 2.8(8) . . . . ?
C021 C032 C033 C02K 1.3(12) . . . . ?
C022 C02X C02Z C024 -2.0(9) . . . . ?
C023 C01I C01M C01K -1.5(8) . . . . ?
C023 C01Q C020 C01F 176.8(4) . . . . ?
C024 C01S C025 C022 0.1(7) . . . . ?
C025 C01S C024 C02F 179.2(4) . . . . ?
C025 C01S C024 C02Z -0.6(7) . . . . ?
C025 C022 C02X C02Z 1.4(9) . . . . ?
C026 C02C C02Y C029 -0.9(8) . . . . ?
C027 C01W C02V C02G -179.5(6) . . . . ?
C029 C00K C01G C026 0.0(7) . . . . ?
C02A C01E C02E C01N 0.8(7) . . . . ?
C02A C01P C01Z C01N 1.9(7) . . . . ?
C02A C01P C01Z C02D -179.2(4) . . . . ?
C02A C01P C02U C034 -179.6(5) . . . . ?
C02B N005 N008 C00H -179.9(5) . . . . ?
C02B C00T C012 C00S -155.0(5) . . . . ?
C02B C00T C012 C016 30.5(7) . . . . ?
C02B C01D C01L C00P -33.9(6) . . . . ?
C02B C01D C01L C018 151.4(4) . . . . ?
C02D C02N C034 C02U 1.0(9) . . . . ?
C02E C01E C02A C01P -1.3(7) . . . . ?
C02E C01N C01Z C01P -2.4(7) . . . . ?
C02E C01N C01Z C02D 178.8(5) . . . . ?
C02F C00P C01L C018 -0.4(6) . . . . ?
C02F C00P C01L C01D -175.1(4) . . . . ?
C02F C024 C02Z C02X -178.2(5) . . . . ?
C02H C02L C02T C030 1.7(7) . . . . ?
C02I C015 C01O N009 -42.6(6) . . . . ?
C02I C015 C01O C01C 144.9(4) . . . . ?
C02I C02H C02L C02T 177.0(4) . . . . ?
C02J C017 C01A N007 -27.5(6) . . . . ?
C02J C017 C01A C00H 153.1(5) . . . . ?
C02L C02H C02I C015 -176.2(4) . . . . ?
C02L C02T C030 C01B -2.2(8) . . . . ?
C02M C01V C021 C032 -2.0(9) . . . . ?
C02M C02K C033 C032 -0.4(11) . . . . ?
C02O C014 C01R C01U 178.0(4) . . . . ?
C02O C014 C01T C00W 179.6(4) . . . . ?
C02O C014 C01T C02R -1.2(7) . . . . ?
C02O C02W C031 C02R 0.0(9) . . . . ?
C02P C029 C02Y C02C -177.8(5) . . . . ?
C02Q C00X C01W C027 176.4(5) . . . . ?
C02Q C00X C01W C02V -3.9(7) . . . . ?
C02S C02G C02V C01W 2.1(10) . . . . ?
C02U C01P C01Z C01N -179.1(5) . . . . ?
C02U C01P C01Z C02D -0.3(7) . . . . ?
C02U C01P C02A C01E -179.0(5) . . . . ?
C02V C01W C027 C016 -175.2(5) . . . . ?
C02V C02G C02S C02Q -1.9(11) . . . . ?
C02X C022 C025 C01S -0.4(8) . . . . ?
C02Y C029 C02P C028 178.8(4) . . . . ?
C02Z C024 C02F C00P -178.7(5) . . . . ?
C030 C01B C01J C00R -178.2(4) . . . . ?
C030 C01B C01J C02H 0.8(7) . . . . ?
C033 C02K C02M C01V -1.6(9) . . . . ?
C033 C02K C02M C02J 176.0(6) . . . . ?
